data_4066939
loop_
_publ_author_name
'Magriz, Antonio'
'G\'omez-Bujedo, Silvia'
'\'Alvarez, Eleuterio'
'Fern\'andez, Rosario'
'Lassaletta, Jos\'e M.'

_publ_section_title
;
 Phthalazin-2-ylidenes As Cyclic Amino Aryl Carbene Ligands in Rhodium(I)
 and Iridium(I) Complexes
;
_journal_issue 22
_journal_name_full Organometallics
_journal_page_first 5941
_journal_paper_doi 10.1021/om100723b
_journal_volume 29
_journal_year 2010
_chemical_formula_moiety 'C19 H24 I Ir N2'
_chemical_formula_sum 'C19 H24 I Ir N2'
_chemical_formula_weight 599.50
_chemical_name_systematic
; 
 ? 
;
_space_group_IT_number 14
_symmetry_cell_setting monoclinic
_symmetry_space_group_name_Hall '-P 2yn'
_symmetry_space_group_name_H-M 'P 1 21/n 1'
_atom_sites_solution_hydrogens geom
_atom_sites_solution_primary direct
_atom_sites_solution_secondary difmap
_audit_creation_method SHELXL-97
_cell_angle_alpha 90.00
_cell_angle_beta 103.3260(10)
_cell_angle_gamma 90.00
_cell_formula_units_Z 4
_cell_length_a 8.7133(6)
_cell_length_b 14.6752(9)
_cell_length_c 14.8860(9)
_cell_measurement_reflns_used 9877
_cell_measurement_temperature 173(2)
_cell_measurement_theta_max 30.48
_cell_measurement_theta_min 2.49
_cell_volume 1852.2(2)
_computing_cell_refinement 'Bruker (2006). APEX 2. Version 2.1.'
_computing_data_collection 'Bruker (2006). APEX 2. Version 2.1.'
_computing_data_reduction 'Bruker (2006). APEX 2. Version 2.1.'
_computing_molecular_graphics 'XP, SHELXTL v. 6.14 (Bruker, 2003)'
_computing_publication_material 'XCIF, SHELXTL v. 6.14 (Bruker, 2003)'
_computing_structure_refinement 'XL, SHELXTL v. 6.14 (Bruker, 2003)'
_computing_structure_solution 'Bruker (2006). APEX 2. Version 2.1.'
_diffrn_ambient_temperature 173(2)
_diffrn_detector_area_resol_mean 8.26
_diffrn_measured_fraction_theta_full 0.997
_diffrn_measured_fraction_theta_max 0.997
_diffrn_measurement_device_type
;
 Bruker-Nonius X8kappa APEX II CCD area detector'
;
_diffrn_measurement_method 'phi and omega scans with narrow frames'
_diffrn_radiation_monochromator graphite
_diffrn_radiation_source 'fine-focus sealed tube'
_diffrn_radiation_type MoK\a
_diffrn_radiation_wavelength 0.71073
_diffrn_reflns_av_R_equivalents 0.0587
_diffrn_reflns_av_sigmaI/netI 0.0351
_diffrn_reflns_limit_h_max 12
_diffrn_reflns_limit_h_min -11
_diffrn_reflns_limit_k_max 20
_diffrn_reflns_limit_k_min -20
_diffrn_reflns_limit_l_max 21
_diffrn_reflns_limit_l_min -21
_diffrn_reflns_number 45486
_diffrn_reflns_theta_full 30.53
_diffrn_reflns_theta_max 30.53
_diffrn_reflns_theta_min 1.98
_diffrn_standards_decay_% 0
_exptl_absorpt_coefficient_mu 8.876
_exptl_absorpt_correction_T_max 0.0257
_exptl_absorpt_correction_T_min 0.0202
_exptl_absorpt_correction_type multi-scan
_exptl_absorpt_process_details
;
 SADABS, Bruker (2006). APEX 2. Version 2.1. Bruker Analytical
 X-ray Solutions, Madison, Wisconsin, USA.
;
_exptl_crystal_colour yellow
_exptl_crystal_density_diffrn 2.150
_exptl_crystal_density_method 'not measured'
_exptl_crystal_description prism
_exptl_crystal_F_000 1128
_exptl_crystal_size_max 0.48
_exptl_crystal_size_mid 0.48
_exptl_crystal_size_min 0.41
_refine_diff_density_max 2.345
_refine_diff_density_min -4.140
_refine_diff_density_rms 0.302
_refine_ls_extinction_method none
_refine_ls_goodness_of_fit_ref 1.019
_refine_ls_hydrogen_treatment mixed
_refine_ls_matrix_type full
_refine_ls_number_parameters 222
_refine_ls_number_reflns 5648
_refine_ls_number_restraints 4
_refine_ls_restrained_S_all 1.004
_refine_ls_R_factor_all 0.0394
_refine_ls_R_factor_gt 0.0345
_refine_ls_shift/su_max 0.002
_refine_ls_shift/su_mean 0.000
_refine_ls_structure_factor_coef Fsqd
_refine_ls_weighting_details 'calc w=1/[\s^2^(Fo^2^)+(0.0556P)^2^+3.9198P] where P=(Fo^2^+2Fc^2^)/3'
_refine_ls_weighting_scheme calc
_refine_ls_wR_factor_gt 0.0883
_refine_ls_wR_factor_ref 0.0914
_reflns_number_gt 5028
_reflns_number_total 5648
_reflns_threshold_expression >2sigma(I)
_cod_data_source_file om100723b_si_002.cif
_cod_data_source_block 6b
_cod_depositor_comments
;
The following automatic conversions were performed:

'_symmetry_cell_setting' value 'Monoclinic' changed to 'monoclinic'
according to /home/saulius/struct/CIF-dictionaries/cif_core.dic
dictionary named 'cif_core.dic' version 2.4.1 from 2010-06-29.

Automatic conversion script
Id: cif_fix_values 1715 2011-07-08 13:25:40Z adriana 
;
_cod_original_sg_symbol_H-M P2(1)/n
_cod_database_code 4066939

loop_
_symmetry_equiv_pos_as_xyz
'x, y, z'
'-x+1/2, y+1/2, -z+1/2'
'-x, -y, -z'
'x-1/2, -y-1/2, z-1/2'

loop_
_atom_site_label
_atom_site_type_symbol
_atom_site_fract_x
_atom_site_fract_y
_atom_site_fract_z
_atom_site_U_iso_or_equiv
_atom_site_adp_type
_atom_site_occupancy
_atom_site_symmetry_multiplicity
_atom_site_calc_flag
_atom_site_refinement_flags
Ir1 Ir 0.261746(18) 0.472737(10) 0.751373(9) 0.01427(6) Uani 1 1 d U
I1 I 0.48043(4) 0.60155(2) 0.76315(2) 0.02894(9) Uani 1 1 d U
N1 N 0.5141(4) 0.3371(2) 0.8243(2) 0.0171(6) Uani 1 1 d U
N2 N 0.6291(5) 0.2717(3) 0.8288(3) 0.0218(8) Uani 1 1 d U
C1 C 0.4277(5) 0.3783(3) 0.7477(3) 0.0149(7) Uani 1 1 d U
C2 C 0.6561(6) 0.2449(3) 0.7508(3) 0.0229(8) Uani 1 1 d U
H2 H 0.7313 0.1977 0.7522 0.027 Uiso 1 1 calc R
C3 C 0.5803(5) 0.2816(3) 0.6635(3) 0.0193(8) Uani 1 1 d U
C4 C 0.6194(6) 0.2526(3) 0.5816(3) 0.0271(9) Uani 1 1 d U
H4 H 0.6940 0.2051 0.5829 0.033 Uiso 1 1 calc R
C5 C 0.5488(7) 0.2934(4) 0.4998(3) 0.0313(11) Uani 1 1 d U
H5 H 0.5743 0.2740 0.4441 0.038 Uiso 1 1 calc R
C6 C 0.4387(6) 0.3642(4) 0.4979(3) 0.0336(11) Uani 1 1 d U
H6 H 0.3925 0.3933 0.4411 0.040 Uiso 1 1 calc R
C7 C 0.3976(6) 0.3912(4) 0.5774(3) 0.0282(10) Uani 1 1 d U
H7 H 0.3216 0.4380 0.5752 0.034 Uiso 1 1 calc R
C8 C 0.4677(5) 0.3499(3) 0.6623(3) 0.0187(8) Uani 1 1 d U
C9 C 0.4993(5) 0.3634(3) 0.9183(3) 0.0214(8) Uani 1 1 d U
H9 H 0.4072 0.4055 0.9119 0.026 Uiso 1 1 calc R
C10 C 0.4677(7) 0.2791(3) 0.9716(4) 0.0323(11) Uani 1 1 d U
H10A H 0.3801 0.2444 0.9339 0.048 Uiso 1 1 calc R
H10B H 0.4403 0.2981 1.0291 0.048 Uiso 1 1 calc R
H10C H 0.5625 0.2409 0.9860 0.048 Uiso 1 1 calc R
C11 C 0.6473(7) 0.4145(4) 0.9677(3) 0.0322(11) Uani 1 1 d U
H11A H 0.7387 0.3737 0.9762 0.048 Uiso 1 1 calc R
H11B H 0.6345 0.4354 1.0280 0.048 Uiso 1 1 calc R
H11C H 0.6639 0.4671 0.9305 0.048 Uiso 1 1 calc R
C12 C 0.0739(6) 0.5710(4) 0.7026(3) 0.0282(10) Uani 1 1 d DU
H12 H 0.120(7) 0.617(3) 0.677(4) 0.034 Uiso 1 1 d D
C13 C 0.0988(6) 0.5660(3) 0.7975(3) 0.0234(8) Uani 1 1 d DU
H13 H 0.153(6) 0.611(3) 0.832(3) 0.028 Uiso 1 1 d D
C14 C -0.0067(7) 0.5156(4) 0.8481(4) 0.0355(12) Uani 1 1 d U
H14A H 0.0241 0.5325 0.9142 0.043 Uiso 1 1 calc R
H14B H -0.1165 0.5365 0.8240 0.043 Uiso 1 1 calc R
C15 C -0.0036(13) 0.4165(5) 0.8411(8) 0.042(3) Uani 1 1 d U
H15A H -0.1121 0.3953 0.8135 0.050 Uiso 1 1 calc R
H15B H 0.0268 0.3912 0.9043 0.050 Uiso 1 1 calc R
C16 C 0.1053(7) 0.3767(3) 0.7855(4) 0.0327(11) Uani 1 1 d DU
H16 H 0.150(7) 0.323(3) 0.807(4) 0.039 Uiso 1 1 d D
C17 C 0.0786(6) 0.3828(4) 0.6882(4) 0.0327(11) Uani 1 1 d DU
H17 H 0.115(7) 0.332(3) 0.664(4) 0.039 Uiso 1 1 d D
C18 C -0.0603(10) 0.4316(5) 0.6267(7) 0.065(3) Uani 1 1 d U
H18A H -0.0602 0.4177 0.5616 0.078 Uiso 1 1 calc R
H18B H -0.1585 0.4059 0.6390 0.078 Uiso 1 1 calc R
C19 C -0.0653(10) 0.5283(5) 0.6364(5) 0.059(2) Uani 1 1 d U
H19A H -0.1621 0.5442 0.6571 0.071 Uiso 1 1 calc R
H19B H -0.0744 0.5562 0.5748 0.071 Uiso 1 1 calc R

loop_
_atom_site_aniso_label
_atom_site_aniso_U_11
_atom_site_aniso_U_22
_atom_site_aniso_U_33
_atom_site_aniso_U_23
_atom_site_aniso_U_13
_atom_site_aniso_U_12
Ir1 0.01467(9) 0.01256(9) 0.01671(9) -0.00073(4) 0.00597(6) 0.00126(5)
I1 0.03434(19) 0.02391(16) 0.03200(15) -0.00171(11) 0.01471(13) -0.01330(12)
N1 0.0187(17) 0.0158(16) 0.0178(14) -0.0001(12) 0.0065(12) 0.0030(13)
N2 0.0208(19) 0.0206(19) 0.0249(17) 0.0041(13) 0.0073(14) 0.0083(14)
C1 0.0129(17) 0.0157(18) 0.0168(15) -0.0010(13) 0.0050(13) -0.0017(13)
C2 0.020(2) 0.023(2) 0.029(2) 0.0012(16) 0.0111(16) 0.0065(17)
C3 0.020(2) 0.016(2) 0.0255(19) -0.0016(14) 0.0125(16) 0.0024(15)
C4 0.028(2) 0.027(2) 0.030(2) -0.0060(18) 0.0146(18) 0.0065(19)
C5 0.033(3) 0.040(3) 0.023(2) -0.0086(19) 0.0124(19) 0.002(2)
C6 0.031(3) 0.053(3) 0.0162(18) -0.0018(19) 0.0040(17) 0.009(2)
C7 0.025(2) 0.040(3) 0.0193(18) -0.0012(17) 0.0047(17) 0.0110(19)
C8 0.020(2) 0.018(2) 0.0188(16) -0.0039(13) 0.0065(14) -0.0015(15)
C9 0.025(2) 0.026(2) 0.0146(16) 0.0020(14) 0.0067(15) 0.0033(17)
C10 0.045(3) 0.029(3) 0.027(2) 0.0050(17) 0.019(2) 0.002(2)
C11 0.034(3) 0.039(3) 0.022(2) -0.0034(18) 0.0024(19) -0.004(2)
C12 0.031(2) 0.027(2) 0.025(2) -0.0018(16) 0.0047(18) 0.0170(19)
C13 0.022(2) 0.020(2) 0.028(2) -0.0040(16) 0.0054(16) 0.0059(16)
C14 0.028(3) 0.041(3) 0.044(3) -0.009(2) 0.022(2) 0.000(2)
C15 0.041(8) 0.037(3) 0.058(8) 0.003(4) 0.035(7) -0.0030(19)
C16 0.034(3) 0.018(2) 0.056(3) 0.003(2) 0.029(2) -0.0027(19)
C17 0.021(2) 0.029(3) 0.045(3) -0.003(2) 0.001(2) -0.0093(18)
C18 0.065(4) 0.063(4) 0.045(7) -0.018(4) -0.031(4) 0.034(3)
C19 0.062(4) 0.059(4) 0.040(3) -0.016(3) -0.024(3) 0.031(3)

loop_
_atom_type_symbol
_atom_type_description
_atom_type_scat_dispersion_real
_atom_type_scat_dispersion_imag
_atom_type_scat_source
C C 0.0033 0.0016 'International Tables Vol C Tables 4.2.6.8 and 6.1.1.4'
H H 0.0000 0.0000 'International Tables Vol C Tables 4.2.6.8 and 6.1.1.4'
N N 0.0061 0.0033 'International Tables Vol C Tables 4.2.6.8 and 6.1.1.4'
I I -0.4742 1.8119 'International Tables Vol C Tables 4.2.6.8 and 6.1.1.4'
Ir Ir -1.4442 7.9887 'International Tables Vol C Tables 4.2.6.8 and 6.1.1.4'

loop_
_geom_angle_atom_site_label_1
_geom_angle_atom_site_label_2
_geom_angle_atom_site_label_3
_geom_angle
C1 Ir1 C16 93.1(2)
C1 Ir1 C17 91.8(2)
C16 Ir1 C17 39.2(2)
C1 Ir1 C12 159.53(17)
C16 Ir1 C12 92.6(2)
C17 Ir1 C12 80.4(2)
C1 Ir1 C13 163.55(17)
C16 Ir1 C13 80.8(2)
C17 Ir1 C13 93.0(2)
C12 Ir1 C13 36.87(17)
C1 Ir1 I1 89.02(12)
C16 Ir1 I1 162.64(17)
C17 Ir1 I1 158.00(16)
C12 Ir1 I1 91.34(16)
C13 Ir1 I1 92.38(13)
C1 N1 N2 127.4(3)
C1 N1 C9 121.7(3)
N2 N1 C9 110.8(3)
C2 N2 N1 116.6(4)
N1 C1 C8 114.2(4)
N1 C1 Ir1 123.2(3)
C8 C1 Ir1 122.6(3)
N2 C2 C3 124.1(4)
N2 C2 H2 117.9
C3 C2 H2 117.9
C8 C3 C4 121.1(4)
C8 C3 C2 117.3(4)
C4 C3 C2 121.6(4)
C5 C4 C3 119.3(4)
C5 C4 H4 120.4
C3 C4 H4 120.4
C4 C5 C6 120.3(4)
C4 C5 H5 119.8
C6 C5 H5 119.8
C7 C6 C5 120.5(5)
C7 C6 H6 119.8
C5 C6 H6 119.8
C6 C7 C8 120.3(4)
C6 C7 H7 119.8
C8 C7 H7 119.8
C3 C8 C7 118.5(4)
C3 C8 C1 120.2(4)
C7 C8 C1 121.3(4)
N1 C9 C11 109.5(4)
N1 C9 C10 110.2(4)
C11 C9 C10 112.4(4)
N1 C9 H9 108.2
C11 C9 H9 108.2
C10 C9 H9 108.2
C9 C10 H10A 109.5
C9 C10 H10B 109.5
H10A C10 H10B 109.5
C9 C10 H10C 109.5
H10A C10 H10C 109.5
H10B C10 H10C 109.5
C9 C11 H11A 109.5
C9 C11 H11B 109.5
H11A C11 H11B 109.5
C9 C11 H11C 109.5
H11A C11 H11C 109.5
H11B C11 H11C 109.5
C13 C12 C19 123.9(6)
C13 C12 Ir1 72.2(3)
C19 C12 Ir1 111.8(4)
C13 C12 H12 119(4)
C19 C12 H12 114(4)
Ir1 C12 H12 105(4)
C12 C13 C14 124.5(5)
C12 C13 Ir1 70.9(3)
C14 C13 Ir1 111.3(3)
C12 C13 H13 119(4)
C14 C13 H13 112(4)
Ir1 C13 H13 110(4)
C15 C14 C13 115.5(4)
C15 C14 H14A 108.4
C13 C14 H14A 108.4
C15 C14 H14B 108.4
C13 C14 H14B 108.4
H14A C14 H14B 107.5
C14 C15 C16 116.6(5)
C14 C15 H15A 108.1
C16 C15 H15A 108.1
C14 C15 H15B 108.1
C16 C15 H15B 108.1
H15A C15 H15B 107.3
C17 C16 C15 124.0(7)
C17 C16 Ir1 70.9(3)
C15 C16 Ir1 113.4(4)
C17 C16 H16 112(4)
C15 C16 H16 115(4)
Ir1 C16 H16 115(4)
C16 C17 C18 124.5(7)
C16 C17 Ir1 69.8(3)
C18 C17 Ir1 112.8(4)
C16 C17 H17 111(4)
C18 C17 H17 117(4)
Ir1 C17 H17 113(4)
C19 C18 C17 116.5(6)
C19 C18 H18A 108.2
C17 C18 H18A 108.2
C19 C18 H18B 108.2
C17 C18 H18B 108.2
H18A C18 H18B 107.3
C18 C19 C12 116.0(5)
C18 C19 H19A 108.3
C12 C19 H19A 108.3
C18 C19 H19B 108.3
C12 C19 H19B 108.3
H19A C19 H19B 107.4

loop_
_geom_bond_atom_site_label_1
_geom_bond_atom_site_label_2
_geom_bond_distance
Ir1 C1 2.013(4)
Ir1 C16 2.103(5)
Ir1 C17 2.117(5)
Ir1 C12 2.177(5)
Ir1 C13 2.194(4)
Ir1 I1 2.6610(4)
N1 C1 1.355(5)
N1 N2 1.378(5)
N1 C9 1.485(5)
N2 C2 1.297(6)
C1 C8 1.455(5)
C2 C3 1.422(6)
C2 H2 0.9500
C3 C8 1.400(6)
C3 C4 1.405(6)
C4 C5 1.369(7)
C4 H4 0.9500
C5 C6 1.409(8)
C5 H5 0.9500
C6 C7 1.372(6)
C6 H6 0.9500
C7 C8 1.408(6)
C7 H7 0.9500
C9 C11 1.526(7)
C9 C10 1.528(6)
C9 H9 1.0000
C10 H10A 0.9800
C10 H10B 0.9800
C10 H10C 0.9800
C11 H11A 0.9800
C11 H11B 0.9800
C11 H11C 0.9800
C12 C13 1.382(6)
C12 C19 1.511(8)
C12 H12 0.91(5)
C13 C14 1.509(7)
C13 H13 0.90(5)
C14 C15 1.458(9)
C14 H14A 0.9900
C14 H14B 0.9900
C15 C16 1.513(8)
C15 H15A 0.9900
C15 H15B 0.9900
C16 C17 1.416(8)
C16 H16 0.90(5)
C17 C18 1.519(9)
C17 H17 0.92(5)
C18 C19 1.429(10)
C18 H18A 0.9900
C18 H18B 0.9900
C19 H19A 0.9900
C19 H19B 0.9900

loop_
_geom_torsion_atom_site_label_1
_geom_torsion_atom_site_label_2
_geom_torsion_atom_site_label_3
_geom_torsion_atom_site_label_4
_geom_torsion
C1 N1 N2 C2 -1.5(7)
C9 N1 N2 C2 -178.2(4)
N2 N1 C1 C8 -1.7(6)
C9 N1 C1 C8 174.7(4)
N2 N1 C1 Ir1 179.6(3)
C9 N1 C1 Ir1 -4.0(6)
C16 Ir1 C1 N1 -71.4(4)
C17 Ir1 C1 N1 -110.6(4)
C12 Ir1 C1 N1 -177.4(5)
C13 Ir1 C1 N1 -3.7(8)
I1 Ir1 C1 N1 91.4(3)
C16 Ir1 C1 C8 110.1(4)
C17 Ir1 C1 C8 70.8(4)
C12 Ir1 C1 C8 4.0(8)
C13 Ir1 C1 C8 177.7(5)
I1 Ir1 C1 C8 -87.2(3)
N1 N2 C2 C3 3.0(7)
N2 C2 C3 C8 -1.2(7)
N2 C2 C3 C4 177.2(5)
C8 C3 C4 C5 1.7(7)
C2 C3 C4 C5 -176.6(5)
C3 C4 C5 C6 0.3(8)
C4 C5 C6 C7 -1.8(9)
C5 C6 C7 C8 1.4(9)
C4 C3 C8 C7 -2.1(7)
C2 C3 C8 C7 176.3(4)
C4 C3 C8 C1 179.3(4)
C2 C3 C8 C1 -2.2(6)
C6 C7 C8 C3 0.6(7)
C6 C7 C8 C1 179.1(5)
N1 C1 C8 C3 3.5(6)
Ir1 C1 C8 C3 -177.8(3)
N1 C1 C8 C7 -175.0(4)
Ir1 C1 C8 C7 3.7(6)
C1 N1 C9 C11 -108.5(5)
N2 N1 C9 C11 68.4(5)
C1 N1 C9 C10 127.4(4)
N2 N1 C9 C10 -55.7(5)
C1 Ir1 C12 C13 177.0(4)
C16 Ir1 C12 C13 70.9(3)
C17 Ir1 C12 C13 108.3(3)
I1 Ir1 C12 C13 -92.2(3)
C1 Ir1 C12 C19 56.8(8)
C16 Ir1 C12 C19 -49.3(5)
C17 Ir1 C12 C19 -11.9(5)
C13 Ir1 C12 C19 -120.2(6)
I1 Ir1 C12 C19 147.6(5)
C19 C12 C13 C14 1.6(8)
Ir1 C12 C13 C14 -103.2(5)
C19 C12 C13 Ir1 104.8(5)
C1 Ir1 C13 C12 -176.3(5)
C16 Ir1 C13 C12 -107.0(4)
C17 Ir1 C13 C12 -69.6(4)
I1 Ir1 C13 C12 89.0(3)
C1 Ir1 C13 C14 -55.8(8)
C16 Ir1 C13 C14 13.5(4)
C17 Ir1 C13 C14 50.9(4)
C12 Ir1 C13 C14 120.5(5)
I1 Ir1 C13 C14 -150.4(3)
C12 C13 C14 C15 69.3(8)
Ir1 C13 C14 C15 -11.5(8)
C13 C14 C15 C16 0.7(12)
C14 C15 C16 C17 -71.0(11)
C14 C15 C16 Ir1 11.1(11)
C1 Ir1 C16 C17 -89.0(3)
C12 Ir1 C16 C17 71.3(3)
C13 Ir1 C16 C17 106.4(3)
I1 Ir1 C16 C17 174.2(4)
C1 Ir1 C16 C15 151.3(6)
C17 Ir1 C16 C15 -119.7(7)
C12 Ir1 C16 C15 -48.3(6)
C13 Ir1 C16 C15 -13.3(6)
I1 Ir1 C16 C15 54.5(9)
C15 C16 C17 C18 1.4(9)
Ir1 C16 C17 C18 -104.4(6)
C15 C16 C17 Ir1 105.8(6)
C1 Ir1 C17 C16 92.8(3)
C12 Ir1 C17 C16 -106.3(3)
C13 Ir1 C17 C16 -71.5(3)
I1 Ir1 C17 C16 -175.4(3)
C1 Ir1 C17 C18 -147.2(6)
C16 Ir1 C17 C18 120.0(7)
C12 Ir1 C17 C18 13.8(6)
C13 Ir1 C17 C18 48.5(6)
I1 Ir1 C17 C18 -55.4(8)
C16 C17 C18 C19 66.6(11)
Ir1 C17 C18 C19 -13.9(11)
C17 C18 C19 C12 3.7(13)
C13 C12 C19 C18 -74.8(10)
Ir1 C12 C19 C18 7.9(10)
